data_7120860
loop_
_publ_author_name
'Liu, Jie'
'Du, Jia-Jia'
'Wu, Yuan'
'Zhao, Yi-Fang'
'Zhou, Xiao-Ping'
'Li, Dan'

_publ_section_title
;
 From Helix to Helical Pores: Solid-state Crystalline Conversions
 Triggered by Gas-Solid Reactions
;
_journal_name_full 'Chemical Communications'
_journal_paper_doi 10.1039/C7CC07510C
_journal_year 2017
_chemical_formula_sum 'C8 H7 Br Cu N6'
_chemical_formula_weight 330.65
_space_group_crystal_system trigonal
_space_group_IT_number 148
_space_group_name_Hall '-R 3'
_space_group_name_H-M_alt 'R -3 :H'
_symmetry_space_group_name_Hall '-R 3'
_symmetry_space_group_name_H-M 'R -3 :H'
_atom_sites_solution_hydrogens geom
_audit_creation_method SHELXL-2017/1
_audit_update_record
;
2017-11-02 deposited with the CCDC.
2017-11-07 downloaded from the CCDC.
;
_cell_angle_alpha 90
_cell_angle_beta 90
_cell_angle_gamma 120
_cell_formula_units_Z 18
_cell_length_a 28.5210(7)
_cell_length_b 28.5210(7)
_cell_length_c 9.6037(3)
_cell_measurement_reflns_used 5003
_cell_measurement_temperature 100(2)
_cell_measurement_theta_max 73.8000
_cell_measurement_theta_min 4.9230
_cell_volume 6765.5(3)
_computing_cell_refinement 'CrysAlisPro 1.171.39.28b (Rigaku OD, 2015)'
_computing_data_collection 'CrysAlisPro 1.171.39.28b (Rigaku OD, 2015)'
_computing_data_reduction 'CrysAlisPro 1.171.39.28b (Rigaku OD, 2015)'
_computing_structure_refinement 'SHELXL-2017/1 (Sheldrick, 2017)'
_diffrn_ambient_temperature 100(2)
_diffrn_measured_fraction_theta_full 0.991
_diffrn_measured_fraction_theta_max 0.966
_diffrn_measurement_device_type 'XtaLAB AFC12 (RINC): Kappa single'
_diffrn_measurement_method '\w scans'
_diffrn_radiation_type CuK\a
_diffrn_radiation_wavelength 1.54184
_diffrn_reflns_av_R_equivalents 0.0197
_diffrn_reflns_av_unetI/netI 0.0238
_diffrn_reflns_Laue_measured_fraction_full 0.991
_diffrn_reflns_Laue_measured_fraction_max 0.966
_diffrn_reflns_limit_h_max 23
_diffrn_reflns_limit_h_min -35
_diffrn_reflns_limit_k_max 30
_diffrn_reflns_limit_k_min -23
_diffrn_reflns_limit_l_max 11
_diffrn_reflns_limit_l_min -7
_diffrn_reflns_number 6910
_diffrn_reflns_point_group_measured_fraction_full 0.991
_diffrn_reflns_point_group_measured_fraction_max 0.966
_diffrn_reflns_theta_full 67.684
_diffrn_reflns_theta_max 73.983
_diffrn_reflns_theta_min 3.099
_exptl_absorpt_coefficient_mu 5.064
_exptl_absorpt_correction_T_max 1.00000
_exptl_absorpt_correction_T_min 0.67616
_exptl_absorpt_correction_type multi-scan
_exptl_absorpt_process_details
;
CrysAlisPro 1.171.39.28b (Rigaku Oxford Diffraction, 2015)
Empirical absorption correction using spherical harmonics,
 implemented in SCALE3 ABSPACK scaling algorithm.
;
_exptl_crystal_colour green
_exptl_crystal_density_diffrn 1.461
_exptl_crystal_description needle
_exptl_crystal_F_000 2898
_exptl_crystal_size_max 0.290
_exptl_crystal_size_mid 0.220
_exptl_crystal_size_min 0.100
_refine_diff_density_max 0.557
_refine_diff_density_min -0.683
_refine_diff_density_rms 0.063
_refine_ls_extinction_method none
_refine_ls_goodness_of_fit_ref 1.075
_refine_ls_hydrogen_treatment constr
_refine_ls_matrix_type full
_refine_ls_number_parameters 140
_refine_ls_number_reflns 2934
_refine_ls_number_restraints 19
_refine_ls_restrained_S_all 1.106
_refine_ls_R_factor_all 0.0370
_refine_ls_R_factor_gt 0.0350
_refine_ls_shift/su_max 0.001
_refine_ls_shift/su_mean 0.000
_refine_ls_structure_factor_coef Fsqd
_refine_ls_weighting_details 'w=1/[\s^2^(Fo^2^)+(0.0303P)^2^+25.1372P] where P=(Fo^2^+2Fc^2^)/3'
_refine_ls_weighting_scheme calc
_refine_ls_wR_factor_gt 0.0836
_refine_ls_wR_factor_ref 0.0846
_reflns_Friedel_coverage 0.000
_reflns_number_gt 2755
_reflns_number_total 2934
_reflns_threshold_expression 'I > 2\s(I)'
_cod_data_source_file c7cc07510c2.cif
_cod_data_source_block CuBIm-Br
_cod_original_cell_volume 6765.5(4)
_cod_database_code 7120860
_shelx_shelxl_version_number 2017/1
_shelx_space_group_comment
;
The symmetry employed for this shelxl refinement is uniquely defined
by the following loop, which should always be used as a source of
symmetry information in preference to the above space-group names.
They are only intended as comments.
;
_shelx_estimated_absorpt_t_min 0.321
_shelx_estimated_absorpt_t_max 0.631

loop_
_space_group_symop_operation_xyz
'x, y, z'
'-y, x-y, z'
'-x+y, -x, z'
'x+2/3, y+1/3, z+1/3'
'-y+2/3, x-y+1/3, z+1/3'
'-x+y+2/3, -x+1/3, z+1/3'
'x+1/3, y+2/3, z+2/3'
'-y+1/3, x-y+2/3, z+2/3'
'-x+y+1/3, -x+2/3, z+2/3'
'-x, -y, -z'
'y, -x+y, -z'
'x-y, x, -z'
'-x+2/3, -y+1/3, -z+1/3'
'y+2/3, -x+y+1/3, -z+1/3'
'x-y+2/3, x+1/3, -z+1/3'
'-x+1/3, -y+2/3, -z+2/3'
'y+1/3, -x+y+2/3, -z+2/3'
'x-y+1/3, x+2/3, -z+2/3'

loop_
_atom_site_label
_atom_site_type_symbol
_atom_site_fract_x
_atom_site_fract_y
_atom_site_fract_z
_atom_site_U_iso_or_equiv
_atom_site_adp_type
_atom_site_occupancy
_atom_site_site_symmetry_order
_atom_site_calc_flag
_atom_site_refinement_flags_posn
_atom_site_refinement_flags_adp
_atom_site_refinement_flags_occupancy
_atom_site_disorder_assembly
_atom_site_disorder_group
Cu1 Cu 0.77577(2) 0.68260(2) 0.80962(4) 0.03511(12) Uani 1 1 d . . . . .
Br1 Br 0.78789(2) 0.76218(2) 0.99108(3) 0.05319(13) Uani 1 1 d . . . . .
C1 C 0.70342(14) 0.70706(12) 0.6274(3) 0.0436(7) Uani 1 1 d . . . . .
H1 H 0.669693 0.680339 0.664878 0.052 Uiso 1 1 calc R U . . .
C2 C 0.76298(13) 0.77509(12) 0.5071(3) 0.0393(6) Uani 1 1 d . . . . .
H2 H 0.779625 0.804915 0.444873 0.047 Uiso 1 1 calc R U . . .
C3 C 0.78938(14) 0.75510(13) 0.5861(3) 0.0429(7) Uani 1 1 d D . . . .
C4 C 0.8387(3) 0.7638(3) 0.6109(7) 0.0405(4) Uani 0.525(3) 1 d D U P A 1
H4 H 0.869157 0.790422 0.560746 0.049 Uiso 0.525(3) 1 calc R U P A 1
C5 C 0.9066(3) 0.7236(3) 0.8254(7) 0.0405(4) Uani 0.525(3) 1 d D U P A 1
H5 H 0.943612 0.734043 0.837424 0.049 Uiso 0.525(3) 1 calc R U P A 1
C6 C 0.86849(12) 0.68054(13) 0.9247(3) 0.0411(7) Uani 1 1 d D . . . .
C7 C 0.88586(13) 0.65820(14) 1.0242(3) 0.0437(7) Uani 1 1 d . . . . .
H7 H 0.922267 0.668521 1.045904 0.052 Uiso 1 1 calc R U . . .
C8 C 0.79699(14) 0.61683(14) 1.0253(3) 0.0465(7) Uani 1 1 d . . . . .
H8 H 0.760431 0.592517 1.050311 0.056 Uiso 1 1 calc R U . . .
C4A C 0.8522(3) 0.7827(3) 0.5907(7) 0.0405(4) Uani 0.475(3) 1 d D U P A 2
H4A H 0.870208 0.812499 0.528805 0.049 Uiso 0.475(3) 1 calc R U P A 2
C5A C 0.8911(3) 0.7217(3) 0.8306(8) 0.0405(4) Uani 0.475(3) 1 d D U P A 2
H5A H 0.929211 0.743490 0.820047 0.049 Uiso 0.475(3) 1 calc R U P A 2
N1 N 0.75052(12) 0.71154(11) 0.6616(2) 0.0468(6) Uani 1 1 d . . . . .
N2 N 0.70862(11) 0.74461(10) 0.5337(2) 0.0387(5) Uani 1 1 d . . . . .
N3 N 0.89743(19) 0.7488(2) 0.7263(5) 0.0405(4) Uani 0.525(3) 1 d D U P A 1
N4 N 0.8439(2) 0.7348(2) 0.7055(5) 0.0405(4) Uani 0.525(3) 1 d D U P A 1
N5 N 0.81235(11) 0.65370(11) 0.9275(3) 0.0427(6) Uani 1 1 d . . . . .
N6 N 0.84047(11) 0.61834(11) 1.0855(3) 0.0454(6) Uani 1 1 d . . . . .
H6 H 0.839557 0.597064 1.153126 0.055 Uiso 1 1 calc R U . . .
N3A N 0.8850(2) 0.7725(2) 0.6642(5) 0.0405(4) Uani 0.475(3) 1 d D U P A 2
N4A N 0.8577(2) 0.7294(2) 0.7564(6) 0.0405(4) Uani 0.475(3) 1 d D U P A 2

loop_
_atom_site_aniso_label
_atom_site_aniso_U_11
_atom_site_aniso_U_22
_atom_site_aniso_U_33
_atom_site_aniso_U_23
_atom_site_aniso_U_13
_atom_site_aniso_U_12
Cu1 0.0382(2) 0.0441(2) 0.0276(2) 0.00304(16) -0.00127(16) 0.02403(19)
Br1 0.0750(3) 0.0625(2) 0.0399(2) -0.00907(15) -0.01502(16) 0.0478(2)
C1 0.066(2) 0.0381(15) 0.0276(13) -0.0014(11) -0.0081(13) 0.0264(15)
C2 0.0553(18) 0.0423(15) 0.0279(13) 0.0003(11) 0.0006(12) 0.0301(14)
C3 0.064(2) 0.0511(17) 0.0261(14) -0.0021(12) -0.0016(13) 0.0378(16)
C4 0.0395(12) 0.0532(11) 0.0333(9) -0.0021(8) -0.0025(8) 0.0265(10)
C5 0.0395(12) 0.0532(11) 0.0333(9) -0.0021(8) -0.0025(8) 0.0265(10)
C6 0.0469(17) 0.0533(17) 0.0353(15) -0.0129(13) -0.0128(12) 0.0343(15)
C7 0.0502(18) 0.0583(19) 0.0355(15) -0.0054(13) -0.0082(13) 0.0367(16)
C8 0.0554(19) 0.0565(19) 0.0396(16) -0.0092(14) -0.0097(14) 0.0370(17)
C4A 0.0395(12) 0.0532(11) 0.0333(9) -0.0021(8) -0.0025(8) 0.0265(10)
C5A 0.0395(12) 0.0532(11) 0.0333(9) -0.0021(8) -0.0025(8) 0.0265(10)
N1 0.0755(19) 0.0459(14) 0.0277(12) 0.0003(10) -0.0040(12) 0.0368(14)
N2 0.0527(15) 0.0366(12) 0.0281(11) -0.0023(9) -0.0057(10) 0.0232(11)
N3 0.0395(12) 0.0532(11) 0.0333(9) -0.0021(8) -0.0025(8) 0.0265(10)
N4 0.0395(12) 0.0532(11) 0.0333(9) -0.0021(8) -0.0025(8) 0.0265(10)
N5 0.0485(14) 0.0529(15) 0.0362(13) -0.0088(11) -0.0100(11) 0.0325(13)
N6 0.0589(16) 0.0555(16) 0.0360(13) -0.0038(11) -0.0084(12) 0.0391(14)
N3A 0.0395(12) 0.0532(11) 0.0333(9) -0.0021(8) -0.0025(8) 0.0265(10)
N4A 0.0395(12) 0.0532(11) 0.0333(9) -0.0021(8) -0.0025(8) 0.0265(10)

loop_
_atom_type_symbol
_atom_type_description
_atom_type_scat_dispersion_real
_atom_type_scat_dispersion_imag
_atom_type_scat_source
C C 0.0181 0.0091 'International Tables Vol C Tables 4.2.6.8 and 6.1.1.4'
H H 0.0000 0.0000 'International Tables Vol C Tables 4.2.6.8 and 6.1.1.4'
N N 0.0311 0.0180 'International Tables Vol C Tables 4.2.6.8 and 6.1.1.4'
Cu Cu -1.9646 0.5888 'International Tables Vol C Tables 4.2.6.8 and 6.1.1.4'
Br Br -0.6763 1.2805 'International Tables Vol C Tables 4.2.6.8 and 6.1.1.4'

loop_
_geom_angle_atom_site_label_1
_geom_angle_atom_site_label_2
_geom_angle_atom_site_label_3
_geom_angle
_geom_angle_site_symmetry_1
_geom_angle_site_symmetry_3
N1 Cu1 N5 167.35(12) . .
N1 Cu1 N2 95.60(11) . 6_565
N5 Cu1 N2 92.77(11) . 6_565
N1 Cu1 N4 75.55(17) . .
N5 Cu1 N4 94.43(16) . .
N2 Cu1 N4 166.46(16) 6_565 .
N1 Cu1 N4A 94.77(18) . .
N5 Cu1 N4A 75.62(17) . .
N2 Cu1 N4A 166.39(17) 6_565 .
N1 Cu1 Br1 91.91(8) . .
N5 Cu1 Br1 96.13(7) . .
N2 Cu1 Br1 99.05(7) 6_565 .
N4 Cu1 Br1 91.57(14) . .
N4A Cu1 Br1 89.39(15) . .
N1 C1 N2 112.6(3) . .
N1 C1 H1 123.7 . .
N2 C1 H1 123.7 . .
N2 C2 C3 108.3(3) . .
N2 C2 H2 125.8 . .
C3 C2 H2 125.8 . .
C4 C3 C2 140.5(4) . .
C4 C3 N1 111.9(4) . .
C2 C3 N1 107.6(3) . .
C2 C3 C4A 122.4(4) . .
N1 C3 C4A 129.9(4) . .
N4 C4 C3 117.3(5) . .
N4 C4 H4 121.3 . .
C3 C4 H4 121.3 . .
N3 C5 C6 130.9(5) . .
N3 C5 H5 114.5 . .
C6 C5 H5 114.5 . .
C5A C6 C7 137.5(4) . .
C5A C6 N5 114.0(4) . .
C7 C6 N5 108.4(3) . .
C7 C6 C5 122.7(3) . .
N5 C6 C5 128.7(3) . .
N6 C7 C6 106.1(3) . .
N6 C7 H7 127.0 . .
C6 C7 H7 127.0 . .
N5 C8 N6 110.4(3) . .
N5 C8 H8 124.8 . .
N6 C8 H8 124.8 . .
N3A C4A C3 132.0(6) . .
N3A C4A H4A 114.0 . .
C3 C4A H4A 114.0 . .
N4A C5A C6 116.1(6) . .
N4A C5A H5A 121.9 . .
C6 C5A H5A 121.9 . .
C1 N1 C3 105.9(3) . .
C1 N1 Cu1 135.2(2) . .
C3 N1 Cu1 117.5(2) . .
C1 N2 C2 105.6(3) . .
C1 N2 Cu1 125.9(2) . 8_654
C2 N2 Cu1 127.67(19) . 8_654
C5 N3 N4 116.3(5) . .
C4 N4 N3 112.3(5) . .
C4 N4 Cu1 116.5(4) . .
N3 N4 Cu1 130.9(4) . .
C8 N5 C6 106.7(3) . .
C8 N5 Cu1 135.2(2) . .
C6 N5 Cu1 117.6(2) . .
C8 N6 C7 108.5(3) . .
C8 N6 H6 125.8 . .
C7 N6 H6 125.8 . .
C4A N3A N4A 113.0(5) . .
C5A N4A N3A 111.5(6) . .
C5A N4A Cu1 116.1(5) . .
N3A N4A Cu1 132.0(4) . .

loop_
_geom_bond_atom_site_label_1
_geom_bond_atom_site_label_2
_geom_bond_distance
_geom_bond_site_symmetry_2
Cu1 N1 1.953(3) .
Cu1 N5 1.977(2) .
Cu1 N2 1.984(3) 6_565
Cu1 N4 2.024(5) .
Cu1 N4A 2.095(6) .
Cu1 Br1 2.7430(5) .
C1 N1 1.325(4) .
C1 N2 1.349(4) .
C1 H1 0.9500 .
C2 N2 1.370(4) .
C2 C3 1.377(4) .
C2 H2 0.9500 .
C3 C4 1.323(7) .
C3 N1 1.386(4) .
C3 C4A 1.556(7) .
C4 N4 1.286(7) .
C4 H4 0.9500 .
C5 N3 1.297(7) .
C5 C6 1.504(7) .
C5 H5 0.9500 .
C6 C5A 1.361(8) .
C6 C7 1.371(4) .
C6 N5 1.387(4) .
C7 N6 1.358(4) .
C7 H7 0.9500 .
C8 N5 1.312(4) .
C8 N6 1.349(4) .
C8 H8 0.9500 .
C4A N3A 1.315(8) .
C4A H4A 0.9500 .
C5A N4A 1.292(8) .
C5A H5A 0.9500 .
N3 N4 1.387(6) .
N6 H6 0.8800 .
N3A N4A 1.395(7) .

loop_
_geom_torsion_atom_site_label_1
_geom_torsion_atom_site_label_2
_geom_torsion_atom_site_label_3
_geom_torsion_atom_site_label_4
_geom_torsion
_geom_torsion_site_symmetry_4
N2 C2 C3 C4 179.4(6) .
N2 C2 C3 N1 0.3(3) .
N2 C2 C3 C4A -175.3(4) .
C2 C3 C4 N4 175.6(4) .
N1 C3 C4 N4 -5.3(7) .
N3 C5 C6 C7 179.9(6) .
N3 C5 C6 N5 5.6(10) .
C5A C6 C7 N6 177.6(6) .
N5 C6 C7 N6 0.1(3) .
C5 C6 C7 N6 -175.2(4) .
C2 C3 C4A N3A 175.1(6) .
N1 C3 C4A N3A 0.6(10) .
C7 C6 C5A N4A -178.5(5) .
N5 C6 C5A N4A -1.1(8) .
N2 C1 N1 C3 0.4(3) .
N2 C1 N1 Cu1 165.8(2) .
C4 C3 N1 C1 -179.8(4) .
C2 C3 N1 C1 -0.4(3) .
C4A C3 N1 C1 174.7(4) .
C4 C3 N1 Cu1 11.7(4) .
C2 C3 N1 Cu1 -168.87(19) .
C4A C3 N1 Cu1 6.3(5) .
N1 C1 N2 C2 -0.2(3) .
N1 C1 N2 Cu1 -169.97(19) 8_654
C3 C2 N2 C1 -0.1(3) .
C3 C2 N2 Cu1 169.44(19) 8_654
C6 C5 N3 N4 0.1(10) .
C3 C4 N4 N3 -177.6(5) .
C3 C4 N4 Cu1 -3.0(8) .
C5 N3 N4 C4 176.3(6) .
C5 N3 N4 Cu1 2.7(8) .
N6 C8 N5 C6 -0.3(3) .
N6 C8 N5 Cu1 -171.6(2) .
C5A C6 N5 C8 -178.0(4) .
C7 C6 N5 C8 0.1(3) .
C5 C6 N5 C8 175.1(4) .
C5A C6 N5 Cu1 -4.9(5) .
C7 C6 N5 Cu1 173.2(2) .
C5 C6 N5 Cu1 -11.9(5) .
N5 C8 N6 C7 0.4(3) .
C6 C7 N6 C8 -0.3(3) .
C3 C4A N3A N4A -1.2(10) .
C6 C5A N4A N3A 179.6(5) .
C6 C5A N4A Cu1 6.3(9) .
C4A N3A N4A C5A -177.6(6) .
C4A N3A N4A Cu1 -5.7(8) .
